data_1515871
loop_
_publ_author_name
'Woodmansee, David H.'
'M\"uller, Marc-Andr\'e'
'Neuburger, Marcus'
'Pfaltz, Andreas'

_publ_section_title
;
 Chiral pyridyl phosphinites with large aryl substituents as efficient
 ligands for the asymmetric iridium-catalyzed hydrogenation of difficult
 substrates
;
_journal_issue 1
_journal_name_full 'Chemical Science'
_journal_page_first 72
_journal_paper_doi 10.1039/c0sc00223b
_journal_volume 1
_journal_year 2010
_chemical_absolute_configuration unk
_chemical_formula_moiety 'C23 H19 N1 O1'
_chemical_formula_sum 'C23 H19 N O'
_chemical_formula_weight 325.41
_space_group_IT_number 1
_symmetry_cell_setting triclinic
_symmetry_space_group_name_Hall 'P 1'
_symmetry_space_group_name_H-M 'P 1'
_atom_sites_solution_hydrogens geom
_atom_sites_solution_primary direct
_cell_angle_alpha 106.2280(10)
_cell_angle_beta 98.815(2)
_cell_angle_gamma 101.2650(10)
_cell_formula_units_Z 4
_cell_length_a 7.6503(2)
_cell_length_b 12.8616(4)
_cell_length_c 18.8654(6)
_cell_measurement_reflns_used 9866
_cell_measurement_temperature 123
_cell_measurement_theta_max 31
_cell_measurement_theta_min 3
_cell_volume 1704.86(9)
_computing_cell_refinement 'Apex2 (Bruker AXS, 2006)'
_computing_data_collection 'Apex2 (Bruker AXS, 2006)'
_computing_data_reduction 'Apex2 (Bruker AXS, 2006)'
_computing_molecular_graphics 'CAMERON (Watkin et al., 1996)'
_computing_publication_material 'CRYSTALS (Betteridge et al., 2003)'
_computing_structure_refinement 'CRYSTALS (Betteridge et al., 2003)'
_computing_structure_solution 'SIR92 (Altomare et al., 1994)'
_diffrn_ambient_temperature 123
_diffrn_measured_fraction_theta_full 0.995
_diffrn_measured_fraction_theta_max 0.993
_diffrn_measurement_device 'Bruker Kappa Apex2'
_diffrn_measurement_device_type Area
_diffrn_measurement_method '\f & \w scans'
_diffrn_radiation_monochromator graphite
_diffrn_radiation_type 'Mo K\a'
_diffrn_radiation_wavelength 0.71073
_diffrn_reflns_av_R_equivalents 0.026
_diffrn_reflns_limit_h_max 10
_diffrn_reflns_limit_h_min -10
_diffrn_reflns_limit_k_max 18
_diffrn_reflns_limit_k_min -18
_diffrn_reflns_limit_l_max 26
_diffrn_reflns_limit_l_min -26
_diffrn_reflns_number 36112
_diffrn_reflns_theta_full 29.305
_diffrn_reflns_theta_max 30.526
_diffrn_reflns_theta_min 1.704
_diffrn_standards_number 0
_exptl_absorpt_coefficient_mu 0.077
_exptl_absorpt_correction_T_max 0.99
_exptl_absorpt_correction_T_min 0.99
_exptl_absorpt_correction_type multi-scan
_exptl_absorpt_process_details 'DENZO/SCALEPACK (Otwinowski & Minor, 1997)'
_exptl_crystal_colour colourless
_exptl_crystal_density_diffrn 1.268
_exptl_crystal_density_method 'not measured'
_exptl_crystal_description block
_exptl_crystal_F_000 688
_exptl_crystal_size_max 0.26
_exptl_crystal_size_mid 0.17
_exptl_crystal_size_min 0.08
_refine_diff_density_max 0.40
_refine_diff_density_min -0.19
_refine_ls_extinction_method None
_refine_ls_goodness_of_fit_ref 1.1103
_refine_ls_hydrogen_treatment constr
_refine_ls_matrix_type full
_refine_ls_number_parameters 901
_refine_ls_number_reflns 9563
_refine_ls_number_restraints 3
_refine_ls_R_factor_all 0.0446
_refine_ls_R_factor_gt 0.0408
_refine_ls_shift/su_max 0.001180
_refine_ls_structure_factor_coef F
_refine_ls_weighting_details
;
Method, part 1, Chebychev polynomial, (Watkin, 1994, Prince, 1982)
[weight] = 1.0/[A~0~*T~0~(x)+A~1~*T~1~(x) ... +A~n-1~]*T~n-1~(x)]
where A~i~ are the Chebychev coefficients listed below and x= Fcalc/Fmax
Method = Robust Weighting (Prince, 1982)
W = [weight] * [1-(deltaF/6*sigmaF)^2^]^2^
A~i~ are:
0.193 0.168 0.451E-01
;
_refine_ls_weighting_scheme calc
_refine_ls_wR_factor_all 0.0636
_refine_ls_wR_factor_gt 0.0472
_refine_ls_wR_factor_ref 0.0472
_reflns_limit_h_max 10
_reflns_limit_h_min -10
_reflns_limit_k_max 17
_reflns_limit_k_min -18
_reflns_limit_l_max 26
_reflns_limit_l_min 0
_reflns_number_gt 9563
_reflns_number_total 10342
_reflns_threshold_expression I>2.0\s(I)
_oxford_diffrn_Wilson_B_factor 1.40
_oxford_diffrn_Wilson_scale 26.09
_oxford_refine_ls_r_factor_ref 0.0408
_oxford_refine_ls_scale 0.2081(2)
_oxford_reflns_number_all 10318
_oxford_reflns_threshold_expression_ref I>2.0\s(I)
_cod_data_source_file c0sc00223b.txt
_cod_data_source_block 12g
_cod_depositor_comments
;
The following automatic conversions were performed:

'_symmetry_cell_setting' value 'Triclinic' changed to 'triclinic'
according to
/usr/data/users/saulius/automatic-downloads/retrospective/RSC/lib/dictionaries/cif_core.dic
dictionary named 'cif_core.dic' version 2.4.2 from 2011-04-26.

Automatic conversion script
Id: cif_fix_values 2281 2013-09-26 08:29:07Z andrius 
;
_cod_original_formula_sum 'C23 H19 N1 O1'
_cod_database_code 1515871

loop_
_symmetry_equiv_pos_as_xyz
x,y,z

loop_
_atom_site_label
_atom_site_type_symbol
_atom_site_fract_x
_atom_site_fract_y
_atom_site_fract_z
_atom_site_U_iso_or_equiv
_atom_site_occupancy
_atom_site_adp_type
_atom_site_refinement_flags_posn
O1 O 0.37702(17) 1.01921(10) 0.63806(7) 0.0202 1.0000 Uani .
N1 N 0.3657(2) 1.17831(13) 0.77711(9) 0.0152 1.0000 Uani .
C1 C 0.2204(3) 1.01190(16) 0.67056(11) 0.0166 1.0000 Uani .
C2 C 0.0469(3) 0.95677(17) 0.60815(12) 0.0220 1.0000 Uani .
C3 C -0.0062(3) 1.04064(18) 0.57144(11) 0.0223 1.0000 Uani .
C4 C -0.0624(3) 1.12979(18) 0.62892(12) 0.0232 1.0000 Uani .
C5 C 0.0844(3) 1.18162(16) 0.70084(11) 0.0173 1.0000 Uani .
C6 C 0.2201(2) 1.12840(15) 0.71805(10) 0.0144 1.0000 Uani .
C7 C 0.0938(3) 1.28593(18) 0.75095(12) 0.0211 1.0000 Uani .
C8 C 0.2407(3) 1.33732(17) 0.81261(11) 0.0192 1.0000 Uani .
C9 C 0.3783(2) 1.28168(15) 0.82211(10) 0.0159 1.0000 Uani .
C10 C 0.5511(2) 1.33660(15) 0.88097(10) 0.0152 1.0000 Uani .
C11 C 0.6863(3) 1.41508(16) 0.86697(11) 0.0167 1.0000 Uani .
C12 C 0.6639(3) 1.44492(18) 0.79919(11) 0.0209 1.0000 Uani .
C13 C 0.7934(3) 1.52533(18) 0.78895(12) 0.0240 1.0000 Uani .
C14 C 0.9574(3) 1.58014(18) 0.84506(12) 0.0246 1.0000 Uani .
C15 C 0.9878(3) 1.55128(17) 0.90926(12) 0.0218 1.0000 Uani .
C16 C 0.8535(3) 1.46928(16) 0.92302(11) 0.0178 1.0000 Uani .
C17 C 0.8800(3) 1.44375(17) 0.99031(11) 0.0192 1.0000 Uani .
C18 C 0.7454(3) 1.36728(16) 1.00478(11) 0.0168 1.0000 Uani .
C19 C 0.7680(3) 1.34442(18) 1.07508(12) 0.0215 1.0000 Uani .
C20 C 0.6350(3) 1.27134(18) 1.08985(12) 0.0220 1.0000 Uani .
C21 C 0.4707(3) 1.21432(18) 1.03376(12) 0.0229 1.0000 Uani .
C22 C 0.4431(3) 1.23386(17) 0.96581(11) 0.0195 1.0000 Uani .
C23 C 0.5785(3) 1.31165(16) 0.94912(11) 0.0158 1.0000 Uani .
O2 O 0.71812(17) 1.13751(10) 0.77305(7) 0.0203 1.0000 Uani .
N2 N 0.6032(2) 0.90359(13) 0.70811(9) 0.0152 1.0000 Uani .
C24 C 0.7455(3) 1.06765(16) 0.81746(11) 0.0179 1.0000 Uani .
C25 C 0.9209(3) 1.12266(18) 0.87765(12) 0.0238 1.0000 Uani .
C26 C 0.9825(3) 1.0388(2) 0.91280(12) 0.0256 1.0000 Uani .
C27 C 1.0356(3) 0.95056(19) 0.85328(12) 0.0254 1.0000 Uani .
C28 C 0.8851(3) 0.89900(17) 0.78245(11) 0.0182 1.0000 Uani .
C29 C 0.7469(3) 0.95212(16) 0.76726(10) 0.0155 1.0000 Uani .
C30 C 0.8762(3) 0.79478(17) 0.73090(12) 0.0202 1.0000 Uani .
C31 C 0.7284(3) 0.74545(17) 0.67003(12) 0.0205 1.0000 Uani .
C32 C 0.5916(2) 0.80130(15) 0.66142(10) 0.0152 1.0000 Uani .
C33 C 0.4197(3) 0.74564(15) 0.60208(11) 0.0152 1.0000 Uani .
C34 C 0.3953(3) 0.76826(15) 0.53295(11) 0.0155 1.0000 Uani .
C35 C 0.5324(3) 0.84383(17) 0.51520(11) 0.0194 1.0000 Uani .
C36 C 0.5055(3) 0.86219(18) 0.44703(12) 0.0219 1.0000 Uani .
C37 C 0.3414(3) 0.80670(18) 0.39164(12) 0.0220 1.0000 Uani .
C38 C 0.2060(3) 0.73522(18) 0.40648(11) 0.0205 1.0000 Uani .
C39 C 0.2280(3) 0.71389(16) 0.47731(11) 0.0171 1.0000 Uani .
C40 C 0.0911(3) 0.63885(17) 0.49234(11) 0.0194 1.0000 Uani .
C41 C 0.1156(3) 0.61454(16) 0.56025(11) 0.0177 1.0000 Uani .
C42 C -0.0199(3) 0.53298(17) 0.57379(12) 0.0223 1.0000 Uani .
C43 C 0.0096(3) 0.50417(18) 0.63801(13) 0.0253 1.0000 Uani .
C44 C 0.1739(3) 0.55838(19) 0.69419(13) 0.0247 1.0000 Uani .
C45 C 0.3046(3) 0.63950(17) 0.68459(11) 0.0203 1.0000 Uani .
C46 C 0.2821(3) 0.66898(16) 0.61629(11) 0.0164 1.0000 Uani .
O3 O 0.48367(19) -0.08459(11) 0.26668(8) 0.0265 1.0000 Uani .
N3 N 0.6905(2) 0.12918(13) 0.34175(9) 0.0155 1.0000 Uani .
C47 C 0.6691(3) -0.06016(16) 0.26299(11) 0.0205 1.0000 Uani .
C48 C 0.7454(3) -0.15909(17) 0.26795(12) 0.0268 1.0000 Uani .
C49 C 0.9508(4) -0.13158(19) 0.27520(13) 0.0282 1.0000 Uani .
C50 C 1.0471(3) -0.03798(18) 0.34825(13) 0.0251 1.0000 Uani .
C51 C 0.9563(3) 0.05798(17) 0.36249(11) 0.0180 1.0000 Uani .
C52 C 0.7770(3) 0.04668(15) 0.32529(11) 0.0160 1.0000 Uani .
C53 C 1.0489(3) 0.16061(18) 0.41536(12) 0.0225 1.0000 Uani .
C54 C 0.9613(3) 0.24640(17) 0.43261(12) 0.0208 1.0000 Uani .
C55 C 0.7794(3) 0.22579(15) 0.39547(11) 0.0153 1.0000 Uani .
C56 C 0.6732(2) 0.31094(15) 0.41735(10) 0.0137 1.0000 Uani .
C57 C 0.5794(2) 0.30884(15) 0.47573(10) 0.0148 1.0000 Uani .
C58 C 0.5787(3) 0.22556(17) 0.51313(11) 0.0191 1.0000 Uani .
C59 C 0.4895(3) 0.2270(2) 0.57095(13) 0.0255 1.0000 Uani .
C60 C 0.3959(3) 0.3109(2) 0.59472(12) 0.0245 1.0000 Uani .
C61 C 0.3921(3) 0.39116(18) 0.56050(11) 0.0212 1.0000 Uani .
C62 C 0.4834(3) 0.39263(16) 0.50004(11) 0.0156 1.0000 Uani .
C63 C 0.4809(3) 0.47429(16) 0.46470(11) 0.0187 1.0000 Uani .
C64 C 0.5724(3) 0.47660(16) 0.40604(11) 0.0171 1.0000 Uani .
C65 C 0.5725(3) 0.56092(17) 0.37015(12) 0.0234 1.0000 Uani .
C66 C 0.6629(3) 0.56174(19) 0.31318(13) 0.0266 1.0000 Uani .
C67 C 0.7583(3) 0.47906(18) 0.28900(12) 0.0251 1.0000 Uani .
C68 C 0.7624(3) 0.39745(17) 0.32215(11) 0.0208 1.0000 Uani .
C69 C 0.6697(3) 0.39342(15) 0.38188(10) 0.0150 1.0000 Uani .
O4 O 0.32599(17) 0.13088(11) 0.28786(7) 0.0213 1.0000 Uani .
N4 N 0.2923(2) -0.04214(13) 0.13805(9) 0.0165 1.0000 Uani .
C70 C 0.3246(3) 0.14744(16) 0.21628(11) 0.0186 1.0000 Uani .
C71 C 0.2484(3) 0.24780(17) 0.21381(13) 0.0241 1.0000 Uani .
C72 C 0.0450(3) 0.22143(18) 0.21350(13) 0.0258 1.0000 Uani .
C73 C -0.0620(3) 0.12676(19) 0.14161(13) 0.0251 1.0000 Uani .
C74 C 0.0260(3) 0.03015(16) 0.12374(11) 0.0188 1.0000 Uani .
C75 C 0.2081(3) 0.04148(15) 0.15565(11) 0.0163 1.0000 Uani .
C76 C -0.0725(3) -0.07418(18) 0.07254(12) 0.0217 1.0000 Uani .
C77 C 0.0140(3) -0.15990(17) 0.05400(12) 0.0214 1.0000 Uani .
C78 C 0.1975(3) -0.14047(16) 0.08710(10) 0.0156 1.0000 Uani .
C79 C 0.3016(3) -0.22639(15) 0.06450(10) 0.0144 1.0000 Uani .
C80 C 0.3007(3) -0.31045(16) 0.09868(10) 0.0152 1.0000 Uani .
C81 C 0.2045(3) -0.31658(16) 0.15724(11) 0.0199 1.0000 Uani .
C82 C 0.2065(3) -0.39866(18) 0.18983(12) 0.0250 1.0000 Uani .
C83 C 0.3036(3) -0.48114(18) 0.16568(13) 0.0268 1.0000 Uani .
C84 C 0.3962(3) -0.47902(17) 0.10999(12) 0.0244 1.0000 Uani .
C85 C 0.3985(3) -0.39382(16) 0.07435(11) 0.0177 1.0000 Uani .
C86 C 0.4920(3) -0.39043(16) 0.01705(12) 0.0199 1.0000 Uani .
C87 C 0.4920(3) -0.30780(17) -0.01779(11) 0.0185 1.0000 Uani .
C88 C 0.5838(3) -0.30567(18) -0.07817(12) 0.0233 1.0000 Uani .
C89 C 0.5802(3) -0.2262(2) -0.11277(13) 0.0278 1.0000 Uani .
C90 C 0.4838(3) -0.1430(2) -0.08889(13) 0.0262 1.0000 Uani .
C91 C 0.3962(3) -0.14135(18) -0.03099(12) 0.0218 1.0000 Uani .
C92 C 0.3956(2) -0.22366(16) 0.00637(10) 0.0153 1.0000 Uani .
H1 H 0.4522 0.9914 0.6611 0.0339 1.0000 Uiso R
H2 H 0.6087 1.1453 0.7675 0.0321 1.0000 Uiso R
H3 H 0.4263 -0.0560 0.2362 0.0387 1.0000 Uiso R
H4 H 0.4286 0.1223 0.3055 0.0354 1.0000 Uiso R
H11 H 0.2325 0.9653 0.7055 0.0219 1.0000 Uiso R
H21 H -0.0538 0.9306 0.6319 0.0267 1.0000 Uiso R
H22 H 0.0693 0.8929 0.5698 0.0265 1.0000 Uiso R
H31 H 0.0994 1.0754 0.5544 0.0261 1.0000 Uiso R
H32 H -0.1090 1.0016 0.5268 0.0266 1.0000 Uiso R
H41 H -0.0850 1.1888 0.6078 0.0287 1.0000 Uiso R
H42 H -0.1763 1.0945 0.6418 0.0288 1.0000 Uiso R
H71 H 0.0002 1.3232 0.7430 0.0279 1.0000 Uiso R
H81 H 0.2485 1.4086 0.8470 0.0257 1.0000 Uiso R
H121 H 0.5543 1.4071 0.7603 0.0281 1.0000 Uiso R
H131 H 0.7741 1.5462 0.7439 0.0311 1.0000 Uiso R
H141 H 1.0470 1.6374 0.8372 0.0312 1.0000 Uiso R
H151 H 1.1007 1.5870 0.9467 0.0277 1.0000 Uiso R
H171 H 0.9917 1.4790 1.0277 0.0236 1.0000 Uiso R
H191 H 0.8805 1.3829 1.1123 0.0273 1.0000 Uiso R
H201 H 0.6516 1.2578 1.1374 0.0295 1.0000 Uiso R
H211 H 0.3785 1.1617 1.0444 0.0304 1.0000 Uiso R
H221 H 0.3314 1.1955 0.9283 0.0237 1.0000 Uiso R
H241 H 0.6399 1.0587 0.8430 0.0210 1.0000 Uiso R
H252 H 0.9043 1.1871 0.9170 0.0268 1.0000 Uiso R
H251 H 1.0161 1.1515 0.8525 0.0272 1.0000 Uiso R
H262 H 1.0883 1.0782 0.9562 0.0323 1.0000 Uiso R
H261 H 0.8798 1.0022 0.9317 0.0323 1.0000 Uiso R
H272 H 1.1470 0.9857 0.8396 0.0306 1.0000 Uiso R
H271 H 1.0594 0.8908 0.8735 0.0305 1.0000 Uiso R
H301 H 0.9711 0.7576 0.7381 0.0274 1.0000 Uiso R
H311 H 0.7183 0.6730 0.6342 0.0264 1.0000 Uiso R
H351 H 0.6458 0.8815 0.5524 0.0251 1.0000 Uiso R
H361 H 0.5996 0.9126 0.4360 0.0285 1.0000 Uiso R
H371 H 0.3288 0.8205 0.3436 0.0298 1.0000 Uiso R
H381 H 0.0931 0.6990 0.3686 0.0265 1.0000 Uiso R
H401 H -0.0217 0.6035 0.4551 0.0241 1.0000 Uiso R
H421 H -0.1324 0.4976 0.5364 0.0276 1.0000 Uiso R
H431 H -0.0809 0.4475 0.6456 0.0321 1.0000 Uiso R
H441 H 0.1940 0.5378 0.7391 0.0331 1.0000 Uiso R
H451 H 0.4126 0.6766 0.7234 0.0244 1.0000 Uiso R
H471 H 0.6818 -0.0484 0.2127 0.0277 1.0000 Uiso R
H481 H 0.7173 -0.1781 0.3137 0.0371 1.0000 Uiso R
H482 H 0.6879 -0.2225 0.2218 0.0371 1.0000 Uiso R
H491 H 0.9963 -0.1985 0.2752 0.0397 1.0000 Uiso R
H492 H 0.9788 -0.1054 0.2322 0.0401 1.0000 Uiso R
H501 H 1.0428 -0.0686 0.3910 0.0369 1.0000 Uiso R
H502 H 1.1781 -0.0077 0.3483 0.0376 1.0000 Uiso R
H531 H 1.1737 0.1711 0.4407 0.0296 1.0000 Uiso R
H541 H 1.0218 0.3172 0.4698 0.0257 1.0000 Uiso R
H581 H 0.6419 0.1684 0.4966 0.0261 1.0000 Uiso R
H591 H 0.4890 0.1714 0.5955 0.0334 1.0000 Uiso R
H601 H 0.3323 0.3108 0.6347 0.0290 1.0000 Uiso R
H611 H 0.3288 0.4478 0.5768 0.0277 1.0000 Uiso R
H631 H 0.4140 0.5299 0.4807 0.0247 1.0000 Uiso R
H651 H 0.5074 0.6185 0.3866 0.0293 1.0000 Uiso R
H661 H 0.6607 0.6180 0.2896 0.0350 1.0000 Uiso R
H671 H 0.8208 0.4813 0.2489 0.0334 1.0000 Uiso R
H681 H 0.8267 0.3423 0.3056 0.0269 1.0000 Uiso R
H701 H 0.4503 0.1638 0.2077 0.0246 1.0000 Uiso R
H712 H 0.3176 0.3116 0.2592 0.0321 1.0000 Uiso R
H711 H 0.2677 0.2652 0.1670 0.0317 1.0000 Uiso R
H722 H 0.0303 0.1981 0.2588 0.0362 1.0000 Uiso R
H721 H -0.0008 0.2897 0.2168 0.0356 1.0000 Uiso R
H732 H -0.1877 0.0994 0.1468 0.0334 1.0000 Uiso R
H731 H -0.0658 0.1578 0.0988 0.0333 1.0000 Uiso R
H761 H -0.1993 -0.0856 0.0504 0.0283 1.0000 Uiso R
H771 H -0.0491 -0.2319 0.0193 0.0269 1.0000 Uiso R
H811 H 0.1378 -0.2618 0.1731 0.0240 1.0000 Uiso R
H821 H 0.1430 -0.4013 0.2292 0.0293 1.0000 Uiso R
H831 H 0.3022 -0.5394 0.1884 0.0315 1.0000 Uiso R
H841 H 0.4627 -0.5359 0.0940 0.0323 1.0000 Uiso R
H861 H 0.5545 -0.4477 0.0007 0.0251 1.0000 Uiso R
H881 H 0.6494 -0.3617 -0.0941 0.0278 1.0000 Uiso R
H891 H 0.6426 -0.2257 -0.1537 0.0344 1.0000 Uiso R
H901 H 0.4840 -0.0874 -0.1134 0.0350 1.0000 Uiso R
H911 H 0.3336 -0.0840 -0.0150 0.0272 1.0000 Uiso R

loop_
_atom_site_aniso_label
_atom_site_aniso_U_11
_atom_site_aniso_U_22
_atom_site_aniso_U_33
_atom_site_aniso_U_23
_atom_site_aniso_U_13
_atom_site_aniso_U_12
O1 0.0208(6) 0.0211(6) 0.0202(5) 0.0067(4) 0.0059(4) 0.0073(4)
N1 0.0138(7) 0.0144(7) 0.0150(7) 0.0030(5) 0.0013(5) 0.0018(5)
C1 0.0170(8) 0.0161(8) 0.0147(7) 0.0040(6) 0.0016(6) 0.0022(6)
C2 0.0191(9) 0.0204(9) 0.0184(8) 0.0023(7) -0.0023(7) -0.0025(7)
C3 0.0185(9) 0.0264(10) 0.0151(8) 0.0044(7) -0.0010(7) -0.0028(7)
C4 0.0171(9) 0.0270(10) 0.0225(9) 0.0076(8) -0.0031(7) 0.0046(8)
C5 0.0139(8) 0.0203(9) 0.0181(8) 0.0081(7) 0.0018(6) 0.0040(7)
C6 0.0130(8) 0.0158(8) 0.0136(7) 0.0053(6) 0.0023(6) 0.0016(6)
C7 0.0182(9) 0.0229(9) 0.0239(10) 0.0088(7) 0.0033(7) 0.0083(7)
C8 0.0182(9) 0.0183(9) 0.0212(9) 0.0049(7) 0.0045(7) 0.0065(7)
C9 0.0150(8) 0.0160(8) 0.0159(8) 0.0047(6) 0.0023(6) 0.0037(6)
C10 0.0135(8) 0.0139(8) 0.0144(8) 0.0009(6) 0.0015(6) 0.0011(6)
C11 0.0176(9) 0.0157(8) 0.0153(8) 0.0033(6) 0.0040(6) 0.0032(7)
C12 0.0244(10) 0.0219(9) 0.0147(8) 0.0034(7) 0.0068(7) 0.0037(7)
C13 0.0278(10) 0.0246(10) 0.0195(9) 0.0060(7) 0.0099(8) 0.0044(8)
C14 0.0251(10) 0.0225(10) 0.0252(10) 0.0045(8) 0.0129(8) 0.0022(8)
C15 0.0184(9) 0.0188(9) 0.0227(10) 0.0005(7) 0.0064(7) -0.0004(7)
C16 0.0157(9) 0.0162(8) 0.0179(9) 0.0019(7) 0.0045(7) 0.0003(7)
C17 0.0161(9) 0.0180(8) 0.0190(9) 0.0030(7) 0.0002(7) 0.0014(7)
C18 0.0159(8) 0.0168(8) 0.0158(8) 0.0024(6) 0.0015(6) 0.0056(7)
C19 0.0208(9) 0.0221(9) 0.0190(9) 0.0048(7) -0.0018(7) 0.0065(8)
C20 0.0239(10) 0.0230(9) 0.0203(9) 0.0089(7) 0.0022(7) 0.0077(8)
C21 0.0242(10) 0.0222(9) 0.0224(9) 0.0104(8) 0.0029(7) 0.0030(8)
C22 0.0189(9) 0.0195(9) 0.0183(9) 0.0067(7) 0.0014(7) 0.0013(7)
C23 0.0153(8) 0.0137(8) 0.0163(8) 0.0036(6) 0.0005(6) 0.0031(6)
O2 0.0172(5) 0.0178(5) 0.0249(6) 0.0056(4) 0.0033(4) 0.0049(4)
N2 0.0140(7) 0.0161(7) 0.0140(7) 0.0044(6) 0.0009(5) 0.0026(6)
C24 0.0160(8) 0.0178(8) 0.0153(8) 0.0014(6) 0.0018(6) 0.0009(6)
C25 0.0211(9) 0.0232(9) 0.0191(9) 0.0007(7) -0.0004(7) -0.0002(7)
C26 0.0211(10) 0.0343(11) 0.0166(9) 0.0097(8) -0.0022(7) -0.0016(8)
C27 0.0201(10) 0.0300(11) 0.0220(10) 0.0097(8) -0.0059(7) 0.0031(8)
C28 0.0141(8) 0.0216(9) 0.0183(8) 0.0093(7) -0.0010(6) 0.0021(7)
C29 0.0145(8) 0.0162(8) 0.0142(8) 0.0046(6) 0.0008(6) 0.0022(6)
C30 0.0165(9) 0.0194(9) 0.0261(10) 0.0096(7) 0.0012(7) 0.0068(7)
C31 0.0197(9) 0.0163(9) 0.0237(9) 0.0042(7) 0.0023(7) 0.0056(7)
C32 0.0144(8) 0.0146(8) 0.0141(8) 0.0036(6) 0.0009(6) 0.0010(6)
C33 0.0151(8) 0.0131(8) 0.0156(8) 0.0029(6) 0.0011(6) 0.0043(6)
C34 0.0150(8) 0.0139(8) 0.0163(8) 0.0025(6) 0.0033(6) 0.0045(6)
C35 0.0174(9) 0.0179(8) 0.0204(9) 0.0051(7) 0.0018(7) 0.0016(7)
C36 0.0228(10) 0.0208(9) 0.0225(9) 0.0081(7) 0.0052(7) 0.0046(7)
C37 0.0264(10) 0.0231(9) 0.0188(9) 0.0090(7) 0.0022(7) 0.0102(8)
C38 0.0214(9) 0.0224(9) 0.0171(8) 0.0056(7) 0.0009(7) 0.0078(8)
C39 0.0160(9) 0.0153(8) 0.0166(8) 0.0017(6) 0.0002(6) 0.0041(7)
C40 0.0149(8) 0.0185(9) 0.0196(9) 0.0009(7) 0.0004(7) 0.0027(7)
C41 0.0161(9) 0.0153(8) 0.0181(9) -0.0002(7) 0.0039(7) 0.0037(7)
C42 0.0187(9) 0.0190(9) 0.0248(10) 0.0016(7) 0.0079(7) 0.0004(7)
C43 0.0260(10) 0.0207(9) 0.0278(11) 0.0047(8) 0.0140(8) 0.0006(8)
C44 0.0303(11) 0.0247(10) 0.0219(10) 0.0077(8) 0.0136(8) 0.0069(8)
C45 0.0212(9) 0.0199(9) 0.0178(9) 0.0034(7) 0.0048(7) 0.0041(7)
C46 0.0155(8) 0.0144(8) 0.0162(8) 0.0001(6) 0.0041(6) 0.0033(6)
O3 0.0273(6) 0.0171(5) 0.0304(7) 0.0069(5) -0.0028(5) 0.0028(5)
N3 0.0172(7) 0.0125(7) 0.0170(7) 0.0041(5) 0.0042(5) 0.0047(5)
C47 0.0303(10) 0.0124(7) 0.0188(8) 0.0035(6) 0.0041(7) 0.0085(7)
C48 0.0440(12) 0.0143(8) 0.0223(9) 0.0038(7) 0.0050(8) 0.0128(8)
C49 0.0448(12) 0.0262(10) 0.0247(10) 0.0109(8) 0.0157(9) 0.0241(9)
C50 0.0303(11) 0.0216(9) 0.0314(10) 0.0108(8) 0.0123(8) 0.0166(8)
C51 0.0190(9) 0.0195(8) 0.0211(8) 0.0091(7) 0.0077(7) 0.0108(7)
C52 0.0208(9) 0.0122(7) 0.0169(8) 0.0054(6) 0.0062(6) 0.0058(6)
C53 0.0180(9) 0.0217(9) 0.0283(10) 0.0071(7) 0.0028(7) 0.0095(7)
C54 0.0149(8) 0.0174(9) 0.0252(9) 0.0017(7) -0.0009(7) 0.0041(7)
C55 0.0155(8) 0.0116(7) 0.0186(8) 0.0032(6) 0.0035(6) 0.0053(6)
C56 0.0124(8) 0.0120(7) 0.0166(8) 0.0032(6) 0.0029(6) 0.0048(6)
C57 0.0125(8) 0.0125(8) 0.0179(8) 0.0040(6) 0.0015(6) 0.0021(6)
C58 0.0164(8) 0.0199(9) 0.0216(9) 0.0100(7) 0.0019(7) 0.0031(7)
C59 0.0225(10) 0.0296(11) 0.0255(10) 0.0151(9) 0.0032(8) 0.0014(8)
C60 0.0202(9) 0.0335(11) 0.0187(9) 0.0087(8) 0.0064(7) 0.0021(8)
C61 0.0173(9) 0.0245(10) 0.0194(9) 0.0030(7) 0.0066(7) 0.0037(7)
C62 0.0143(8) 0.0150(8) 0.0162(8) 0.0023(6) 0.0043(6) 0.0042(6)
C63 0.0202(9) 0.0160(8) 0.0200(9) 0.0039(7) 0.0040(7) 0.0078(7)
C64 0.0204(9) 0.0137(8) 0.0169(8) 0.0036(6) 0.0026(7) 0.0062(7)
C65 0.0296(11) 0.0149(9) 0.0271(10) 0.0083(8) 0.0038(8) 0.0084(8)
C66 0.0358(12) 0.0221(10) 0.0249(10) 0.0138(8) 0.0040(8) 0.0066(9)
C67 0.0328(11) 0.0228(10) 0.0197(9) 0.0079(8) 0.0080(8) 0.0035(8)
C68 0.0257(10) 0.0196(9) 0.0194(9) 0.0060(7) 0.0096(7) 0.0074(8)
C69 0.0169(8) 0.0108(7) 0.0154(8) 0.0018(6) 0.0024(6) 0.0034(6)
O4 0.0195(5) 0.0237(6) 0.0202(5) 0.0056(4) 0.0033(4) 0.0074(4)
N4 0.0171(7) 0.0135(7) 0.0187(7) 0.0041(6) 0.0033(6) 0.0055(6)
C70 0.0209(8) 0.0127(7) 0.0214(8) 0.0039(6) 0.0051(6) 0.0043(6)
C71 0.0327(10) 0.0127(8) 0.0282(10) 0.0051(7) 0.0091(8) 0.0088(7)
C72 0.0359(11) 0.0216(9) 0.0267(10) 0.0082(7) 0.0116(8) 0.0183(8)
C73 0.0242(10) 0.0248(10) 0.0312(10) 0.0097(8) 0.0062(8) 0.0165(8)
C74 0.0219(9) 0.0168(8) 0.0212(9) 0.0075(7) 0.0061(7) 0.0094(7)
C75 0.0175(8) 0.0146(8) 0.0185(8) 0.0058(6) 0.0045(6) 0.0063(6)
C76 0.0160(9) 0.0231(9) 0.0252(9) 0.0060(7) 0.0007(7) 0.0090(7)
C77 0.0200(9) 0.0179(9) 0.0223(9) 0.0013(7) 0.0003(7) 0.0069(7)
C78 0.0176(8) 0.0154(8) 0.0154(8) 0.0054(6) 0.0037(6) 0.0068(7)
C79 0.0154(8) 0.0115(7) 0.0140(8) 0.0018(6) 0.0005(6) 0.0036(6)
C80 0.0175(8) 0.0140(8) 0.0135(8) 0.0033(6) 0.0023(6) 0.0050(6)
C81 0.0258(10) 0.0159(8) 0.0160(8) 0.0021(6) 0.0053(7) 0.0043(7)
C82 0.0346(11) 0.0208(9) 0.0177(9) 0.0066(7) 0.0060(8) 0.0017(8)
C83 0.0367(12) 0.0165(9) 0.0238(10) 0.0082(7) -0.0019(8) 0.0028(8)
C84 0.0303(11) 0.0174(9) 0.0261(10) 0.0079(8) 0.0019(8) 0.0093(8)
C85 0.0193(9) 0.0133(8) 0.0185(8) 0.0031(6) 0.0006(7) 0.0051(7)
C86 0.0192(9) 0.0155(8) 0.0242(9) 0.0020(7) 0.0053(7) 0.0083(7)
C87 0.0160(8) 0.0178(9) 0.0175(8) 0.0008(7) 0.0029(7) 0.0021(7)
C88 0.0180(9) 0.0259(10) 0.0225(10) 0.0018(8) 0.0076(7) 0.0039(8)
C89 0.0225(10) 0.0358(12) 0.0216(10) 0.0075(9) 0.0074(8) 0.0000(9)
C90 0.0234(10) 0.0323(11) 0.0271(10) 0.0171(9) 0.0069(8) 0.0043(8)
C91 0.0201(9) 0.0224(9) 0.0253(10) 0.0114(8) 0.0046(7) 0.0054(8)
C92 0.0136(8) 0.0161(8) 0.0145(8) 0.0039(6) 0.0017(6) 0.0026(6)

loop_
_atom_type_symbol
_atom_type_scat_dispersion_real
_atom_type_scat_dispersion_imag
_atom_type_scat_Cromer_Mann_a1
_atom_type_scat_Cromer_Mann_b1
_atom_type_scat_Cromer_Mann_a2
_atom_type_scat_Cromer_Mann_b2
_atom_type_scat_Cromer_Mann_a3
_atom_type_scat_Cromer_Mann_b3
_atom_type_scat_Cromer_Mann_a4
_atom_type_scat_Cromer_Mann_b4
_atom_type_scat_Cromer_Mann_c
_atom_type_scat_source
C 0.0033 0.0016 2.3100 20.8439 1.0200 10.2075 1.5886 0.5687 0.8650 51.6512 0.2156 'International Tables Vol C 4.2.6.8 and 6.1.1.4'
H 0.0000 0.0000 0.4930 10.5109 0.3229 26.1257 0.1402 3.1424 0.0408 57.7998 0.0030 'International Tables Vol C 4.2.6.8 and 6.1.1.4'
N 0.0061 0.0033 12.2126 0.0057 3.1322 9.8933 2.0125 28.9975 1.1663 0.5826 -11.5290 'International Tables Vol C 4.2.6.8 and 6.1.1.4'
O 0.0106 0.0060 3.0485 13.2771 2.2868 5.7011 1.5463 0.3239 0.8670 32.9089 0.2508 'International Tables Vol C 4.2.6.8 and 6.1.1.4'

loop_
_geom_angle_atom_site_label_1
_geom_angle_atom_site_label_2
_geom_angle_atom_site_label_3
_geom_angle
_geom_angle_publ_flag
C1 O1 H1 107.2 no
C6 N1 C9 118.94(16) yes
O1 C1 C2 109.96(15) yes
O1 C1 C6 108.71(14) yes
C2 C1 C6 112.11(16) yes
O1 C1 H11 107.9 no
C2 C1 H11 110.1 no
C6 C1 H11 108.0 no
C1 C2 C3 110.57(16) yes
C1 C2 H21 108.0 no
C3 C2 H21 108.4 no
C1 C2 H22 108.7 no
C3 C2 H22 110.3 no
H21 C2 H22 110.9 no
C2 C3 C4 109.15(17) yes
C2 C3 H31 109.1 no
C4 C3 H31 110.0 no
C2 C3 H32 109.6 no
C4 C3 H32 110.1 no
H31 C3 H32 108.8 no
C3 C4 C5 110.99(16) yes
C3 C4 H41 110.2 no
C5 C4 H41 109.0 no
C3 C4 H42 109.0 no
C5 C4 H42 108.3 no
H41 C4 H42 109.4 no
C4 C5 C6 121.19(17) yes
C4 C5 C7 121.34(17) yes
C6 C5 C7 117.42(17) yes
C1 C6 C5 122.85(17) yes
C1 C6 N1 114.49(16) yes
C5 C6 N1 122.63(17) yes
C5 C7 C8 120.38(18) yes
C5 C7 H71 120.2 no
C8 C7 H71 119.4 no
C7 C8 C9 118.24(18) yes
C7 C8 H81 121.0 no
C9 C8 H81 120.8 no
C8 C9 N1 122.04(17) yes
C8 C9 C10 121.64(17) yes
N1 C9 C10 116.26(16) yes
C9 C10 C11 118.43(16) yes
C9 C10 C23 121.06(16) yes
C11 C10 C23 120.51(17) yes
C10 C11 C12 122.72(18) yes
C10 C11 C16 119.34(17) yes
C12 C11 C16 117.94(17) yes
C11 C12 C13 121.32(19) yes
C11 C12 H121 118.7 no
C13 C12 H121 120.0 no
C12 C13 C14 120.6(2) yes
C12 C13 H131 120.2 no
C14 C13 H131 119.2 no
C13 C14 C15 120.09(19) yes
C13 C14 H141 119.6 no
C15 C14 H141 120.3 no
C14 C15 C16 121.05(19) yes
C14 C15 H151 120.1 no
C16 C15 H151 118.9 no
C11 C16 C15 118.94(18) yes
C11 C16 C17 119.82(17) yes
C15 C16 C17 121.21(18) yes
C16 C17 C18 120.97(18) yes
C16 C17 H171 120.3 no
C18 C17 H171 118.8 no
C17 C18 C19 121.36(18) yes
C17 C18 C23 119.90(17) yes
C19 C18 C23 118.72(17) yes
C18 C19 C20 121.40(19) yes
C18 C19 H191 118.0 no
C20 C19 H191 120.6 no
C19 C20 C21 119.75(19) yes
C19 C20 H201 120.3 no
C21 C20 H201 119.9 no
C20 C21 C22 120.84(19) yes
C20 C21 H211 119.1 no
C22 C21 H211 120.1 no
C21 C22 C23 120.78(19) yes
C21 C22 H221 120.4 no
C23 C22 H221 118.8 no
C18 C23 C22 118.49(17) yes
C18 C23 C10 119.43(16) yes
C22 C23 C10 122.07(17) yes
C24 O2 H2 111.5 no
C29 N2 C32 119.22(16) yes
O2 C24 C25 109.46(15) yes
O2 C24 C29 110.26(15) yes
C25 C24 C29 112.13(16) yes
O2 C24 H241 107.9 no
C25 C24 H241 108.8 no
C29 C24 H241 108.1 no
C24 C25 C26 111.08(17) yes
C24 C25 H252 110.2 no
C26 C25 H252 110.8 no
C24 C25 H251 107.3 no
C26 C25 H251 109.3 no
H252 C25 H251 108.0 no
C25 C26 C27 109.42(17) yes
C25 C26 H262 109.8 no
C27 C26 H262 110.0 no
C25 C26 H261 109.2 no
C27 C26 H261 109.7 no
H262 C26 H261 108.7 no
C26 C27 C28 111.27(17) yes
C26 C27 H272 109.3 no
C28 C27 H272 108.5 no
C26 C27 H271 109.8 no
C28 C27 H271 108.5 no
H272 C27 H271 109.5 no
C27 C28 C29 121.22(18) yes
C27 C28 C30 120.98(18) yes
C29 C28 C30 117.77(17) yes
C24 C29 C28 122.68(17) yes
C24 C29 N2 115.00(16) yes
C28 C29 N2 122.30(17) yes
C28 C30 C31 119.56(18) yes
C28 C30 H301 120.1 no
C31 C30 H301 120.3 no
C30 C31 C32 118.92(18) yes
C30 C31 H311 121.0 no
C32 C31 H311 120.1 no
C31 C32 N2 122.05(17) yes
C31 C32 C33 120.66(17) yes
N2 C32 C33 117.18(16) yes
C32 C33 C34 121.02(16) yes
C32 C33 C46 118.67(16) yes
C34 C33 C46 120.31(17) yes
C33 C34 C35 122.44(17) yes
C33 C34 C39 119.61(17) yes
C35 C34 C39 117.95(17) yes
C34 C35 C36 120.89(18) yes
C34 C35 H351 118.9 no
C36 C35 H351 120.3 no
C35 C36 C37 121.00(19) yes
C35 C36 H361 119.7 no
C37 C36 H361 119.3 no
C36 C37 C38 120.13(19) yes
C36 C37 H371 118.5 no
C38 C37 H371 121.4 no
C37 C38 C39 120.77(19) yes
C37 C38 H381 119.5 no
C39 C38 H381 119.7 no
C34 C39 C38 119.25(17) yes
C34 C39 C40 119.65(17) yes
C38 C39 C40 121.08(18) yes
C39 C40 C41 121.06(18) yes
C39 C40 H401 119.3 no
C41 C40 H401 119.6 no
C40 C41 C42 121.03(18) yes
C40 C41 C46 119.60(17) yes
C42 C41 C46 119.33(18) yes
C41 C42 C43 120.9(2) yes
C41 C42 H421 119.0 no
C43 C42 H421 120.1 no
C42 C43 C44 120.15(19) yes
C42 C43 H431 120.0 no
C44 C43 H431 119.8 no
C43 C44 C45 120.8(2) yes
C43 C44 H441 119.8 no
C45 C44 H441 119.4 no
C44 C45 C46 120.8(2) yes
C44 C45 H451 119.9 no
C46 C45 H451 119.3 no
C45 C46 C41 117.99(17) yes
C45 C46 C33 122.21(18) yes
C41 C46 C33 119.76(17) yes
C47 O3 H3 107.2 no
C52 N3 C55 118.71(17) yes
O3 C47 C48 108.84(17) yes
O3 C47 C52 110.98(15) yes
C48 C47 C52 111.42(17) yes
O3 C47 H471 110.3 no
C48 C47 H471 107.9 no
C52 C47 H471 107.3 no
C47 C48 C49 111.22(18) yes
C47 C48 H481 108.4 no
C49 C48 H481 109.0 no
C47 C48 H482 108.7 no
C49 C48 H482 108.9 no
H481 C48 H482 110.6 no
C48 C49 C50 110.90(17) yes
C48 C49 H491 109.8 no
C50 C49 H491 108.6 no
C48 C49 H492 108.7 no
C50 C49 H492 107.8 no
H491 C49 H492 110.9 no
C49 C50 C51 112.55(18) yes
C49 C50 H501 108.3 no
C51 C50 H501 107.6 no
C49 C50 H502 111.4 no
C51 C50 H502 108.3 no
H501 C50 H502 108.6 no
C50 C51 C52 122.25(18) yes
C50 C51 C53 119.99(18) yes
C52 C51 C53 117.74(17) yes
C47 C52 C51 121.48(16) yes
C47 C52 N3 115.96(17) yes
C51 C52 N3 122.55(17) yes
C51 C53 C54 120.13(18) yes
C51 C53 H531 119.2 no
C54 C53 H531 120.6 no
C53 C54 C55 118.15(18) yes
C53 C54 H541 121.4 no
C55 C54 H541 120.4 no
C54 C55 N3 122.55(17) yes
C54 C55 C56 120.33(16) yes
N3 C55 C56 117.07(16) yes
C55 C56 C57 118.61(16) yes
C55 C56 C69 121.05(16) yes
C57 C56 C69 120.33(16) yes
C56 C57 C58 122.06(17) yes
C56 C57 C62 119.67(16) yes
C58 C57 C62 118.27(16) yes
C57 C58 C59 120.81(19) yes
C57 C58 H581 118.6 no
C59 C58 H581 120.5 no
C58 C59 C60 120.3(2) yes
C58 C59 H591 120.5 no
C60 C59 H591 119.2 no
C59 C60 C61 120.90(19) yes
C59 C60 H601 119.8 no
C61 C60 H601 119.3 no
C60 C61 C62 120.57(19) yes
C60 C61 H611 120.6 no
C62 C61 H611 118.8 no
C57 C62 C61 119.19(17) yes
C57 C62 C63 119.66(17) yes
C61 C62 C63 121.15(18) yes
C62 C63 C64 121.17(17) yes
C62 C63 H631 119.3 no
C64 C63 H631 119.5 no
C63 C64 C65 121.53(18) yes
C63 C64 C69 119.38(17) yes
C65 C64 C69 119.09(17) yes
C64 C65 C66 120.57(19) yes
C64 C65 H651 119.6 no
C66 C65 H651 119.8 no
C65 C66 C67 120.32(19) yes
C65 C66 H661 119.5 no
C67 C66 H661 120.2 no
C66 C67 C68 120.92(19) yes
C66 C67 H671 118.9 no
C68 C67 H671 120.2 no
C67 C68 C69 120.63(19) yes
C67 C68 H681 120.4 no
C69 C68 H681 119.0 no
C64 C69 C68 118.47(17) yes
C64 C69 C56 119.79(16) yes
C68 C69 C56 121.74(17) yes
C70 O4 H4 110.1 no
C75 N4 C78 118.80(17) yes
O4 C70 C71 109.92(16) yes
O4 C70 C75 107.95(15) yes
C71 C70 C75 111.03(17) yes
O4 C70 H701 110.8 no
C71 C70 H701 107.2 no
C75 C70 H701 109.9 no
C70 C71 C72 110.36(17) yes
C70 C71 H712 107.4 no
C72 C71 H712 110.7 no
C70 C71 H711 108.3 no
C72 C71 H711 109.9 no
H712 C71 H711 110.1 no
C71 C72 C73 110.46(17) yes
C71 C72 H722 107.5 no
C73 C72 H722 109.7 no
C71 C72 H721 109.7 no
C73 C72 H721 110.0 no
H722 C72 H721 109.4 no
C72 C73 C74 112.77(18) yes
C72 C73 H732 109.8 no
C74 C73 H732 109.2 no
C72 C73 H731 107.6 no
C74 C73 H731 108.0 no
H732 C73 H731 109.5 no
C73 C74 C75 121.78(18) yes
C73 C74 C76 120.72(18) yes
C75 C74 C76 117.47(17) yes
C70 C75 C74 122.33(16) yes
C70 C75 N4 114.66(17) yes
C74 C75 N4 122.93(17) yes
C74 C76 C77 119.67(18) yes
C74 C76 H761 119.8 no
C77 C76 H761 120.6 no
C76 C77 C78 119.04(18) yes
C76 C77 H771 121.8 no
C78 C77 H771 119.2 no
C77 C78 N4 122.04(17) yes
C77 C78 C79 121.37(17) yes
N4 C78 C79 116.52(17) yes
C78 C79 C80 120.80(16) yes
C78 C79 C92 118.44(16) yes
C80 C79 C92 120.72(17) yes
C79 C80 C81 122.19(17) yes
C79 C80 C85 119.52(16) yes
C81 C80 C85 118.29(17) yes
C80 C81 C82 121.06(19) yes
C80 C81 H811 118.5 no
C82 C81 H811 120.4 no
C81 C82 C83 120.6(2) yes
C81 C82 H821 120.2 no
C83 C82 H821 119.2 no
C82 C83 C84 120.46(19) yes
C82 C83 H831 119.8 no
C84 C83 H831 119.7 no
C83 C84 C85 120.88(19) yes
C83 C84 H841 119.7 no
C85 C84 H841 119.4 no
C80 C85 C84 118.74(18) yes
C80 C85 C86 119.51(17) yes
C84 C85 C86 121.74(18) yes
C85 C86 C87 121.34(18) yes
C85 C86 H861 118.5 no
C87 C86 H861 120.2 no
C86 C87 C88 121.58(19) yes
C86 C87 C92 119.63(17) yes
C88 C87 C92 118.78(18) yes
C87 C88 C89 121.2(2) yes
C87 C88 H881 118.8 no
C89 C88 H881 120.0 no
C88 C89 C90 119.94(19) yes
C88 C89 H891 120.5 no
C90 C89 H891 119.6 no
C89 C90 C91 120.7(2) yes
C89 C90 H901 118.8 no
C91 C90 H901 120.6 no
C90 C91 C92 121.1(2) yes
C90 C91 H911 119.7 no
C92 C91 H911 119.2 no
C87 C92 C91 118.29(17) yes
C87 C92 C79 119.27(17) yes
C91 C92 C79 122.42(17) yes

loop_
_geom_bond_atom_site_label_1
_geom_bond_atom_site_label_2
_geom_bond_distance
_geom_bond_publ_flag
O1 C1 1.426(2) yes
O1 H1 0.859 no
N1 C6 1.355(2) yes
N1 C9 1.339(2) yes
C1 C2 1.529(3) yes
C1 C6 1.517(3) yes
C1 H11 1.012 no
C2 C3 1.520(3) yes
C2 H21 0.998 no
C2 H22 0.994 no
C3 C4 1.522(3) yes
C3 H31 0.987 no
C3 H32 0.993 no
C4 C5 1.510(3) yes
C4 H41 0.981 no
C4 H42 0.998 no
C5 C6 1.397(3) yes
C5 C7 1.390(3) yes
C7 C8 1.390(3) yes
C7 H71 0.952 no
C8 C9 1.400(3) yes
C8 H81 0.948 no
C9 C10 1.492(3) yes
C10 C11 1.409(3) yes
C10 C23 1.405(3) yes
C11 C12 1.430(3) yes
C11 C16 1.437(3) yes
C12 C13 1.363(3) yes
C12 H121 0.964 no
C13 C14 1.422(3) yes
C13 H131 0.960 no
C14 C15 1.363(3) yes
C14 H141 0.964 no
C15 C16 1.431(3) yes
C15 H151 0.965 no
C16 C17 1.393(3) yes
C17 C18 1.394(3) yes
C17 H171 0.959 no
C18 C19 1.429(3) yes
C18 C23 1.435(2) yes
C19 C20 1.362(3) yes
C19 H191 0.966 no
C20 C21 1.427(3) yes
C20 H201 0.955 no
C21 C22 1.367(3) yes
C21 H211 0.964 no
C22 C23 1.430(3) yes
C22 H221 0.964 no
O2 C24 1.412(2) yes
O2 H2 0.857 no
N2 C29 1.346(2) yes
N2 C32 1.341(2) yes
C24 C25 1.518(3) yes
C24 C29 1.526(3) yes
C24 H241 1.007 no
C25 C26 1.526(3) yes
C25 H252 0.989 no
C25 H251 0.996 no
C26 C27 1.524(3) yes
C26 H262 0.993 no
C26 H261 1.000 no
C27 C28 1.512(3) yes
C27 H272 0.989 no
C27 H271 0.984 no
C28 C29 1.402(3) yes
C28 C30 1.401(3) yes
C30 C31 1.384(3) yes
C30 H301 0.957 no
C31 C32 1.394(3) yes
C31 H311 0.967 no
C32 C33 1.492(2) yes
C33 C34 1.407(3) yes
C33 C46 1.408(3) yes
C34 C35 1.431(3) yes
C34 C39 1.434(2) yes
C35 C36 1.364(3) yes
C35 H351 0.969 no
C36 C37 1.417(3) yes
C36 H361 0.960 no
C37 C38 1.363(3) yes
C37 H371 0.965 no
C38 C39 1.429(3) yes
C38 H381 0.970 no
C39 C40 1.399(3) yes
C40 C41 1.396(3) yes
C40 H401 0.962 no
C41 C42 1.431(3) yes
C41 C46 1.434(3) yes
C42 C43 1.362(3) yes
C42 H421 0.963 no
C43 C44 1.423(3) yes
C43 H431 0.961 no
C44 C45 1.369(3) yes
C44 H441 0.955 no
C45 C46 1.437(3) yes
C45 H451 0.955 no
O3 C47 1.409(3) yes
O3 H3 0.872 no
N3 C52 1.347(2) yes
N3 C55 1.337(2) yes
C47 C48 1.520(3) yes
C47 C52 1.519(3) yes
C47 H471 1.018 no
C48 C49 1.517(4) yes
C48 H481 1.002 no
C48 H482 0.981 no
C49 C50 1.519(3) yes
C49 H491 0.989 no
C49 H492 0.998 no
C50 C51 1.512(3) yes
C50 H501 0.993 no
C50 H502 1.002 no
C51 C52 1.402(3) yes
C51 C53 1.386(3) yes
C53 C54 1.388(3) yes
C53 H531 0.965 no
C54 C55 1.397(3) yes
C54 H541 0.956 no
C55 C56 1.492(2) yes
C56 C57 1.407(2) yes
C56 C69 1.406(2) yes
C57 C58 1.438(3) yes
C57 C62 1.431(2) yes
C58 C59 1.370(3) yes
C58 H581 0.963 no
C59 C60 1.418(3) yes
C59 H591 0.954 no
C60 C61 1.364(3) yes
C60 H601 0.958 no
C61 C62 1.428(3) yes
C61 H611 0.958 no
C62 C63 1.394(3) yes
C63 C64 1.401(3) yes
C63 H631 0.966 no
C64 C65 1.430(3) yes
C64 C69 1.432(2) yes
C65 C66 1.365(3) yes
C65 H651 0.978 no
C66 C67 1.416(3) yes
C66 H661 0.950 no
C67 C68 1.367(3) yes
C67 H671 0.959 no
C68 C69 1.428(3) yes
C68 H681 0.950 no
O4 C70 1.424(2) yes
O4 H4 0.844 no
N4 C75 1.348(2) yes
N4 C78 1.341(2) yes
C70 C71 1.526(3) yes
C70 C75 1.517(3) yes
C70 H701 0.991 no
C71 C72 1.525(3) yes
C71 H712 0.992 no
C71 H711 0.994 no
C72 C73 1.529(3) yes
C72 H722 0.997 no
C72 H721 0.996 no
C73 C74 1.508(3) yes
C73 H732 0.987 no
C73 H731 0.994 no
C74 C75 1.393(3) yes
C74 C76 1.400(3) yes
C76 C77 1.384(3) yes
C76 H761 0.961 no
C77 C78 1.389(3) yes
C77 H771 0.953 no
C78 C79 1.491(2) yes
C79 C80 1.404(2) yes
C79 C92 1.405(2) yes
C80 C81 1.429(3) yes
C80 C85 1.437(3) yes
C81 C82 1.363(3) yes
C81 H811 0.957 no
C82 C83 1.423(3) yes
C82 H821 0.953 no
C83 C84 1.357(3) yes
C83 H831 0.961 no
C84 C85 1.436(3) yes
C84 H841 0.977 no
C85 C86 1.390(3) yes
C86 C87 1.397(3) yes
C86 H861 0.960 no
C87 C88 1.431(3) yes
C87 C92 1.436(3) yes
C88 C89 1.360(3) yes
C88 H881 0.963 no
C89 C90 1.426(3) yes
C89 H891 0.969 no
C90 C91 1.364(3) yes
C90 H901 0.953 no
C91 C92 1.426(3) yes
C91 H911 0.961 no

loop_
_geom_hbond_atom_site_label_D
_geom_hbond_atom_site_label_H
_geom_hbond_atom_site_label_A
_geom_hbond_site_symmetry_A
_geom_hbond_angle_DHA
_geom_hbond_distance_DH
_geom_hbond_distance_HA
_geom_hbond_distance_DA
_geom_hbond_publ_flag
O1 H1 N2 . 172 0.86 2.04 2.890(3) yes
O2 H2 N1 . 168 0.86 2.01 2.854(3) yes
O3 H3 N4 . 159 0.87 2.05 2.880(3) yes
O4 H4 N3 . 169 0.84 1.99 2.824(3) yes
C37 H371 O3 1_565 145 0.97 2.44 3.276(3) yes
C50 H502 O4 1_655 131 1.00 2.55 3.299(3) yes
C59 H591 O1 1_545 160 0.95 2.38 3.288(3) yes
